data_2216193
loop_
_publ_author_name
'Zhi-Qiang Zhang'
'Zhi-Zhi Hu'
'Cui-Ping Wang'
'Jing-Bo Yan'
'Ren He'

_publ_section_title
;
 3'-(Methylsulfanyl)biphenyl-4-carbonitrile
;
_journal_coeditor_code AT2450
_journal_issue 12
_journal_name_full 'Acta Crystallographica Section E'
_journal_page_first o4581
_journal_page_last o4581
_journal_paper_doi 10.1107/S1600536807054463
_journal_volume 63
_journal_year 2007
_chemical_formula_iupac 'C14 H11 N S'
_chemical_formula_moiety 'C14 H11 N S'
_chemical_formula_sum 'C14 H11 N S'
_chemical_formula_weight 225.30
_chemical_melting_point 337
_chemical_name_systematic
;
3'-(Methylsulfanyl)biphenyl-4-carbonitrile
;
_space_group_IT_number 19
_symmetry_cell_setting orthorhombic
_symmetry_space_group_name_Hall 'P 2ac 2ab'
_symmetry_space_group_name_H-M 'P 21 21 21'
_atom_sites_solution_hydrogens geom
_atom_sites_solution_primary direct
_atom_sites_solution_secondary difmap
_cell_angle_alpha 90.00
_cell_angle_beta 90.00
_cell_angle_gamma 90.00
_cell_formula_units_Z 4
_cell_length_a 7.2200(14)
_cell_length_b 11.961(2)
_cell_length_c 12.936(3)
_cell_measurement_reflns_used 3597
_cell_measurement_temperature 113(2)
_cell_measurement_theta_max 27.8
_cell_measurement_theta_min 2.3
_cell_volume 1117.1(4)
_computing_cell_refinement 'CrystalClear (Rigaku, 2005)'
_computing_data_collection 'CrystalClear (Rigaku, 2005)'
_computing_data_reduction 'CrystalClear (Rigaku, 2005)'
_computing_molecular_graphics 'CrystalStructure (Rigaku/MSC, 2004)'
_computing_publication_material 'CrystalStructure (Rigaku/MSC, 2004)'
_computing_structure_refinement 'SHELXL97 (Sheldrick, 1997)'
_computing_structure_solution 'SHELXS97 (Sheldrick, 1997)'
_diffrn_ambient_temperature 113(2)
_diffrn_detector_area_resol_mean 7.31
_diffrn_measured_fraction_theta_full 0.999
_diffrn_measured_fraction_theta_max 0.999
_diffrn_measurement_device_type 'Rigaku Saturn'
_diffrn_measurement_method '\w and \f scans'
_diffrn_radiation_monochromator confocal
_diffrn_radiation_source 'rotating anode'
_diffrn_radiation_type 'Mo K\a'
_diffrn_radiation_wavelength 0.71073
_diffrn_reflns_av_R_equivalents 0.0463
_diffrn_reflns_av_sigmaI/netI 0.0379
_diffrn_reflns_limit_h_max 9
_diffrn_reflns_limit_h_min -9
_diffrn_reflns_limit_k_max 15
_diffrn_reflns_limit_k_min -15
_diffrn_reflns_limit_l_max 17
_diffrn_reflns_limit_l_min -16
_diffrn_reflns_number 14124
_diffrn_reflns_theta_full 27.88
_diffrn_reflns_theta_max 27.88
_diffrn_reflns_theta_min 2.32
_diffrn_standards_decay_% 0
_diffrn_standards_interval_count 0
_diffrn_standards_interval_time 0
_diffrn_standards_number 0
_exptl_absorpt_coefficient_mu 0.258
_exptl_absorpt_correction_T_max 0.9797
_exptl_absorpt_correction_T_min 0.9648
_exptl_absorpt_correction_type multi-scan
_exptl_absorpt_process_details '(SADABS; Sheldrick, 1996)'
_exptl_crystal_colour Colourless
_exptl_crystal_density_diffrn 1.340
_exptl_crystal_density_method 'not measured'
_exptl_crystal_description Prism
_exptl_crystal_F_000 472
_exptl_crystal_size_max 0.14
_exptl_crystal_size_mid 0.12
_exptl_crystal_size_min 0.08
_refine_diff_density_max 0.224
_refine_diff_density_min -0.250
_refine_ls_abs_structure_details 'Flack (1983), 1118 Friedel Pairs'
_refine_ls_abs_structure_Flack 0.04(10)
_refine_ls_extinction_method none
_refine_ls_goodness_of_fit_ref 1.091
_refine_ls_hydrogen_treatment constr
_refine_ls_matrix_type full
_refine_ls_number_parameters 146
_refine_ls_number_reflns 2670
_refine_ls_number_restraints 0
_refine_ls_restrained_S_all 1.091
_refine_ls_R_factor_all 0.0480
_refine_ls_R_factor_gt 0.0449
_refine_ls_shift/su_max 0.001
_refine_ls_shift/su_mean 0.000
_refine_ls_structure_factor_coef Fsqd
_refine_ls_weighting_details ' w=1/[\s^2^(Fo^2^)+(0.0426P)^2^+0.3196P] where P=(Fo^2^+2Fc^2^)/3'
_refine_ls_weighting_scheme calc
_refine_ls_wR_factor_gt 0.0948
_refine_ls_wR_factor_ref 0.0965
_reflns_number_gt 2539
_reflns_number_total 2670
_reflns_threshold_expression I>2\s(I)
_cod_data_source_file at2450.cif
_cod_data_source_block I
_cod_original_cell_volume 1117.2(4)
_cod_database_code 2216193
_cod_database_fobs_code 2216193

loop_
_symmetry_equiv_pos_as_xyz
'x, y, z'
'-x+1/2, -y, z+1/2'
'-x, y+1/2, -z+1/2'
'x+1/2, -y+1/2, -z'

loop_
_atom_site_type_symbol
_atom_site_label
_atom_site_fract_x
_atom_site_fract_y
_atom_site_fract_z
_atom_site_U_iso_or_equiv
_atom_site_adp_type
_atom_site_calc_flag
_atom_site_refinement_flags
_atom_site_occupancy
S S1 0.24370(8) 0.21096(4) 0.38537(4) 0.02390(14) Uani d . 1
C C6 0.1139(2) 0.30649(16) 0.09659(14) 0.0174(4) Uani d . 1
C C2 0.1735(3) 0.29709(17) 0.28158(15) 0.0190(4) Uani d . 1
N N1 0.1321(3) 0.04988(16) -0.37872(15) 0.0304(4) Uani d . 1
C C13 0.1450(3) 0.31419(16) -0.09653(15) 0.0209(4) Uani d . 1
H H13 0.1649 0.3925 -0.0914 0.025 Uiso calc R 1
C C11 0.1171(3) 0.14894(18) -0.20058(15) 0.0203(4) Uani d . 1
C C8 0.1125(3) 0.25204(17) -0.00672(16) 0.0179(4) Uani d . 1
C C12 0.1485(3) 0.26366(17) -0.19279(16) 0.0218(4) Uani d . 1
H H12 0.1721 0.3068 -0.2530 0.026 Uiso calc R 1
C C5 0.0609(3) 0.41861(16) 0.10827(16) 0.0211(4) Uani d . 1
H H5 0.0211 0.4604 0.0499 0.025 Uiso calc R 1
C C9 0.0812(3) 0.13761(17) -0.01641(16) 0.0199(4) Uani d . 1
H H9 0.0587 0.0942 0.0438 0.024 Uiso calc R 1
C C1 0.2520(4) 0.30445(16) 0.49421(15) 0.0274(4) Uani d . 1
H H1A 0.3363 0.3665 0.4789 0.041 Uiso calc R 1
H H1B 0.2966 0.2639 0.5552 0.041 Uiso calc R 1
H H1C 0.1277 0.3338 0.5079 0.041 Uiso calc R 1
C C4 0.0664(3) 0.46838(17) 0.20489(16) 0.0243(5) Uani d . 1
H H4 0.0320 0.5447 0.2119 0.029 Uiso calc R 1
C C7 0.1708(3) 0.24753(16) 0.18386(15) 0.0184(4) Uani d . 1
H H7 0.2086 0.1719 0.1767 0.022 Uiso calc R 1
C C14 0.1240(3) 0.09457(18) -0.30001(16) 0.0231(4) Uani d . 1
C C10 0.0824(3) 0.08612(16) -0.11220(16) 0.0219(4) Uani d . 1
H H10 0.0595 0.0081 -0.1176 0.026 Uiso calc R 1
C C3 0.1214(3) 0.40857(17) 0.29177(16) 0.0219(4) Uani d . 1
H H3 0.1234 0.4436 0.3577 0.026 Uiso calc R 1

loop_
_atom_site_aniso_label
_atom_site_aniso_U_11
_atom_site_aniso_U_22
_atom_site_aniso_U_33
_atom_site_aniso_U_12
_atom_site_aniso_U_13
_atom_site_aniso_U_23
S1 0.0307(3) 0.0233(2) 0.0177(2) 0.0006(2) -0.0026(2) -0.00141(19)
C6 0.0115(9) 0.0194(9) 0.0211(10) -0.0031(7) 0.0002(7) -0.0002(8)
C2 0.0162(9) 0.0209(9) 0.0199(9) -0.0020(8) 0.0001(7) -0.0022(8)
N1 0.0353(11) 0.0311(10) 0.0248(10) 0.0022(8) -0.0014(9) -0.0029(8)
C13 0.0210(10) 0.0188(10) 0.0230(11) -0.0006(8) -0.0012(8) -0.0001(8)
C11 0.0157(10) 0.0247(10) 0.0203(10) 0.0027(8) -0.0020(8) -0.0014(8)
C8 0.0145(9) 0.0210(9) 0.0181(10) 0.0003(7) -0.0015(8) -0.0010(8)
C12 0.0205(11) 0.0238(10) 0.0210(10) 0.0004(8) -0.0017(8) 0.0032(8)
C5 0.0192(10) 0.0195(9) 0.0247(10) 0.0005(8) 0.0001(9) 0.0012(9)
C9 0.0196(10) 0.0203(10) 0.0199(10) 0.0005(8) 0.0002(8) 0.0014(8)
C1 0.0327(11) 0.0308(11) 0.0186(9) -0.0034(11) 0.0009(10) -0.0038(8)
C4 0.0222(11) 0.0191(10) 0.0315(12) 0.0024(9) -0.0004(9) -0.0038(9)
C7 0.0146(9) 0.0208(9) 0.0198(10) -0.0017(8) 0.0016(7) -0.0012(8)
C14 0.0205(10) 0.0247(10) 0.0241(11) 0.0032(8) -0.0030(8) 0.0009(9)
C10 0.0231(10) 0.0182(9) 0.0243(10) 0.0019(8) -0.0005(9) -0.0019(9)
C3 0.0211(10) 0.0224(10) 0.0221(10) 0.0020(8) 0.0011(8) -0.0055(8)

loop_
_atom_type_symbol
_atom_type_description
_atom_type_scat_dispersion_real
_atom_type_scat_dispersion_imag
_atom_type_scat_source
C C 0.0033 0.0016
; International Tables
Vol. C, Tables 4.2.6.8 and 6.1.1.4
;
H H 0.0000 0.0000
; International Tables
Vol. C, Tables 4.2.6.8 and 6.1.1.4
;
N N 0.0061 0.0033
; International Tables
Vol. C, Tables 4.2.6.8 and 6.1.1.4
;
S S 0.1246 0.1234
; International Tables
Vol. C, Tables 4.2.6.8 and 6.1.1.4
;

loop_
_geom_angle_atom_site_label_1
_geom_angle_atom_site_label_2
_geom_angle_atom_site_label_3
_geom_angle
C2 S1 C1 104.00(10)
C7 C6 C5 118.50(18)
C7 C6 C8 120.58(17)
C5 C6 C8 120.91(18)
C3 C2 C7 119.26(19)
C3 C2 S1 124.36(15)
C7 C2 S1 116.39(15)
C12 C13 C8 121.20(18)
C12 C13 H13 119.4
C8 C13 H13 119.4
C10 C11 C12 120.09(19)
C10 C11 C14 119.72(19)
C12 C11 C14 120.18(19)
C9 C8 C13 118.33(19)
C9 C8 C6 120.83(18)
C13 C8 C6 120.83(17)
C13 C12 C11 119.45(19)
C13 C12 H12 120.3
C11 C12 H12 120.3
C4 C5 C6 120.01(19)
C4 C5 H5 120.0
C6 C5 H5 120.0
C10 C9 C8 121.13(19)
C10 C9 H9 119.4
C8 C9 H9 119.4
S1 C1 H1A 109.5
S1 C1 H1B 109.5
H1A C1 H1B 109.5
S1 C1 H1C 109.5
H1A C1 H1C 109.5
H1B C1 H1C 109.5
C5 C4 C3 121.11(19)
C5 C4 H4 119.4
C3 C4 H4 119.4
C6 C7 C2 121.52(18)
C6 C7 H7 119.2
C2 C7 H7 119.2
N1 C14 C11 178.7(2)
C9 C10 C11 119.78(18)
C9 C10 H10 120.1
C11 C10 H10 120.1
C4 C3 C2 119.58(19)
C4 C3 H3 120.2
C2 C3 H3 120.2

loop_
_geom_bond_atom_site_label_1
_geom_bond_atom_site_label_2
_geom_bond_distance
S1 C2 1.767(2)
S1 C1 1.7991(19)
C6 C7 1.393(3)
C6 C5 1.403(3)
C6 C8 1.487(3)
C2 C3 1.392(3)
C2 C7 1.396(3)
N1 C14 1.151(3)
C13 C12 1.384(3)
C13 C8 1.399(3)
C13 H13 0.9500
C11 C10 1.391(3)
C11 C12 1.394(3)
C11 C14 1.442(3)
C8 C9 1.393(3)
C12 H12 0.9500
C5 C4 1.385(3)
C5 H5 0.9500
C9 C10 1.384(3)
C9 H9 0.9500
C1 H1A 0.9800
C1 H1B 0.9800
C1 H1C 0.9800
C4 C3 1.390(3)
C4 H4 0.9500
C7 H7 0.9500
C10 H10 0.9500
C3 H3 0.9500

loop_
_geom_torsion_atom_site_label_1
_geom_torsion_atom_site_label_2
_geom_torsion_atom_site_label_3
_geom_torsion_atom_site_label_4
_geom_torsion
C1 S1 C2 C3 -5.6(2)
C1 S1 C2 C7 174.60(15)
C12 C13 C8 C9 -0.8(3)
C12 C13 C8 C6 178.35(19)
C7 C6 C8 C9 30.4(3)
C5 C6 C8 C9 -150.53(19)
C7 C6 C8 C13 -148.74(19)
C5 C6 C8 C13 30.3(3)
C8 C13 C12 C11 0.7(3)
C10 C11 C12 C13 0.1(3)
C14 C11 C12 C13 -178.76(19)
C7 C6 C5 C4 0.3(3)
C8 C6 C5 C4 -178.81(18)
C13 C8 C9 C10 0.1(3)
C6 C8 C9 C10 -179.06(18)
C6 C5 C4 C3 -1.0(3)
C5 C6 C7 C2 0.8(3)
C8 C6 C7 C2 179.90(17)
C3 C2 C7 C6 -1.2(3)
S1 C2 C7 C6 178.57(15)
C10 C11 C14 N1 -58(11)
C12 C11 C14 N1 121(11)
C8 C9 C10 C11 0.7(3)
C12 C11 C10 C9 -0.8(3)
C14 C11 C10 C9 178.1(2)
C5 C4 C3 C2 0.6(3)
C7 C2 C3 C4 0.5(3)
S1 C2 C3 C4 -179.27(16)

loop_
_cod_related_entry_id
_cod_related_entry_database
_cod_related_entry_code
1 ChemSpider 20574485
